data_7104810
loop_
_publ_author_name
'Takahashi, Kazuyuki'
'Kawakami, Tomoko'
'Gu, Zhong-ze'
'Einaga, Yasuaki'
'Fujishima, Akira'
'Sato, Osamu'

_publ_section_title
;
 An abrupt spin transition based on short S&#x22EF;S contacts in a novel Fe(II)
 complex whose ligand contains a 1,3-dithiole ring
;
_journal_coden_ASTM CHCOFS
_journal_issue 18
_journal_name_full
;
 Chemical Communications (Cambridge, United Kingdom)
;
_journal_page_first 2374
_journal_page_last 2375
_journal_paper_doi 10.1039/b308070f
_journal_year 2003
_chemical_formula_moiety 'C30.50 H22 Fe N6 O0.50 S6 '
_chemical_formula_sum 'C30.5 H22 Fe N6 O0.5 S6'
_chemical_formula_weight 728.76
_space_group_IT_number 14
_symmetry_cell_setting monoclinic
_symmetry_Int_Tables_number 14
_symmetry_space_group_name_Hall '-P 2ybc'
_symmetry_space_group_name_H-M 'P 1 21/c 1'
_audit_creation_date 2003-03-18
_audit_creation_method 'by CrystalStructure v3.10'
_cell_angle_alpha 90
_cell_angle_beta 103.847(3)
_cell_angle_gamma 90
_cell_formula_units_Z 4
_cell_length_a 10.7363(8)
_cell_length_b 19.901(2)
_cell_length_c 14.777(1)
_cell_measurement_reflns_used 30094
_cell_measurement_temperature 100.1
_cell_measurement_theta_max 27.5
_cell_measurement_theta_min 2.0
_cell_volume 3065.5(4)
_computing_cell_refinement RapidAuto
_computing_data_collection RapidAuto
_computing_data_reduction CrystalStructure
_computing_publication_material 'CrystalStructure Ver. 3.10'
_computing_structure_refinement CRYSTALS
_computing_structure_solution SIR92
_diffrn_measured_fraction_theta_full 0.8906
_diffrn_measured_fraction_theta_max 0.8906
_diffrn_measurement_device_type 'RIGAKU RAXIS RAPID'
_diffrn_measurement_method \w-2\Q
_diffrn_radiation_type 'Mo K\a'
_diffrn_radiation_wavelength 0.7107
_diffrn_reflns_av_R_equivalents 0.070
_diffrn_reflns_limit_h_max 12
_diffrn_reflns_limit_h_min -13
_diffrn_reflns_limit_k_max 25
_diffrn_reflns_limit_k_min -25
_diffrn_reflns_limit_l_max 17
_diffrn_reflns_limit_l_min -19
_diffrn_reflns_number 16504
_diffrn_reflns_theta_full 27.47
_diffrn_reflns_theta_max 27.47
_exptl_absorpt_coefficient_mu 0.936
_exptl_absorpt_correction_T_max 1.1401
_exptl_absorpt_correction_T_min 0.8543
_exptl_absorpt_correction_type none
_exptl_crystal_colour red
_exptl_crystal_density_diffrn 1.579
_exptl_crystal_density_method 'not measured'
_exptl_crystal_description block
_exptl_crystal_F_000 1492.00
_exptl_crystal_size_max 0.30
_exptl_crystal_size_mid 0.30
_exptl_crystal_size_min 0.20
_refine_diff_density_max 0.96
_refine_diff_density_min -0.73
_refine_ls_extinction_coef 197.4(4)
_refine_ls_extinction_method 'Larson (1970) Crystallographic Computing eq. 22'
_refine_ls_goodness_of_fit_ref 1.540
_refine_ls_hydrogen_treatment refall
_refine_ls_number_parameters 417
_refine_ls_number_reflns 6299
_refine_ls_R_factor_gt 0.0730
_refine_ls_shift/su_max 0.0060
_refine_ls_structure_factor_coef Fsqd
_refine_ls_weighting_details 'w = 1/[0.0008Fo^2^ + 3.0000\s^2^(Fo) + 0.0000]/(4Fo^2^)'
_refine_ls_weighting_scheme calc
_refine_ls_wR_factor_ref 0.1600
_reflns_number_gt 4998
_reflns_number_total 6299
_reflns_threshold_expression F^2^>2.0\s(F^2^)
_cod_data_source_file b308070f.txt
_cod_data_source_block -173
_cod_original_formula_sum 'C30.50 H22 Fe N6 O0.50 S6 '
_cod_database_code 7104810

loop_
_symmetry_equiv_pos_as_xyz
x,y,z
-x,-y,-z
-x,y+1/2,-z+1/2
x,-y+1/2,z+1/2

loop_
_atom_site_label
_atom_site_type_symbol
_atom_site_fract_x
_atom_site_fract_y
_atom_site_fract_z
_atom_site_U_iso_or_equiv
_atom_site_adp_type
_atom_site_occupancy
_atom_site_symmetry_multiplicity
_atom_site_calc_flag
_atom_site_refinement_flags
_atom_site_disorder_assembly
_atom_site_disorder_group
Fe1 Fe 0.12309(6) 0.16164(3) 0.13449(5) 0.0255(2) Uani 1.00 1 d . . .
S1 S 0.5711(1) 0.08976(7) 0.1015(1) 0.0351(4) Uani 1.00 1 d . . .
S2 S 0.5033(1) -0.01435(7) 0.22211(9) 0.0331(3) Uani 1.00 1 d . . .
S3 S 0.3058(1) -0.03600(7) 0.3832(1) 0.0377(4) Uani 1.00 1 d . . .
S4 S 0.0327(1) -0.02137(7) 0.37580(9) 0.0366(4) Uani 1.00 1 d . . .
S5 S -0.3012(1) 0.20663(7) -0.0332(1) 0.0411(4) Uani 1.00 1 d . . .
S6 S 0.2488(2) 0.38284(8) 0.0942(1) 0.0531(5) Uani 1.00 1 d . . .
O1 O 0.619(3) 0.272(1) 0.138(2) 0.23(1) Uiso 0.50 1 d P . .
N1 N 0.2062(4) 0.1578(2) 0.0265(3) 0.027(1) Uani 1.00 1 d . . .
N2 N 0.1106(4) 0.0622(2) 0.1237(3) 0.026(1) Uani 1.00 1 d . . .
N3 N 0.2846(4) 0.1523(2) 0.2340(3) 0.029(1) Uani 1.00 1 d . . .
N4 N 0.0339(4) 0.1672(2) 0.2380(3) 0.027(1) Uani 1.00 1 d . . .
N5 N -0.0441(4) 0.1737(2) 0.0476(3) 0.033(1) Uani 1.00 1 d . . .
N6 N 0.1499(4) 0.2598(2) 0.1381(3) 0.031(1) Uani 1.00 1 d . . .
C1 C 0.3225(5) 0.0579(2) 0.0933(3) 0.027(1) Uani 1.00 1 d . . .
C2 C 0.4458(4) 0.0437(2) 0.1316(3) 0.026(1) Uani 1.00 1 d . . .
C3 C 0.2907(5) 0.1090(2) 0.0180(3) 0.028(1) Uani 1.00 1 d . . .
C4 C 0.3413(5) 0.1054(3) -0.0596(3) 0.032(1) Uani 1.00 1 d . . .
C5 C 0.3097(5) 0.1527(3) -0.1300(3) 0.033(1) Uani 1.00 1 d . . .
C6 C 0.2248(5) 0.2029(3) -0.1208(4) 0.035(1) Uani 1.00 1 d . . .
C7 C 0.1736(5) 0.2035(3) -0.0440(3) 0.032(1) Uani 1.00 1 d . . .
C8 C 0.2105(5) 0.0231(2) 0.1162(3) 0.029(1) Uani 1.00 1 d . . .
C9 C 0.2086(5) -0.0461(3) 0.1243(3) 0.030(1) Uani 1.00 1 d . . .
C10 C 0.0984(5) -0.0775(3) 0.1381(4) 0.034(1) Uani 1.00 1 d . . .
C11 C -0.0082(5) -0.0379(3) 0.1385(3) 0.033(1) Uani 1.00 1 d . . .
C12 C 0.0017(5) 0.0299(3) 0.1308(3) 0.033(1) Uani 1.00 1 d . . .
C13 C 0.6925(5) 0.0628(3) 0.1961(4) 0.039(2) Uani 1.00 1 d . . .
C14 C 0.6606(5) 0.0162(3) 0.2514(4) 0.040(2) Uani 1.00 1 d . . .
C15 C 0.1747(5) 0.0825(2) 0.3274(3) 0.029(1) Uani 1.00 1 d . . .
C16 C 0.1725(5) 0.0185(3) 0.3589(3) 0.034(1) Uani 1.00 1 d . . .
C17 C 0.2917(5) 0.1155(2) 0.3129(3) 0.027(1) Uani 1.00 1 d . . .
C18 C 0.4056(5) 0.1118(3) 0.3820(4) 0.035(1) Uani 1.00 1 d . . .
C19 C 0.5144(5) 0.1458(3) 0.3723(4) 0.037(1) Uani 1.00 1 d . . .
C20 C 0.5050(5) 0.1837(3) 0.2908(4) 0.036(1) Uani 1.00 1 d . . .
C21 C 0.3917(5) 0.1858(3) 0.2260(4) 0.029(1) Uani 1.00 1 d . . .
C22 C 0.0614(5) 0.1267(2) 0.3143(3) 0.031(1) Uani 1.00 1 d . . .
C23 C -0.0104(5) 0.1312(3) 0.3825(4) 0.036(1) Uani 1.00 1 d . . .
C24 C -0.1073(5) 0.1767(3) 0.3746(4) 0.035(1) Uani 1.00 1 d . . .
C25 C -0.1322(5) 0.2199(3) 0.2983(4) 0.033(1) Uani 1.00 1 d . . .
C26 C -0.0606(5) 0.2139(2) 0.2336(4) 0.032(1) Uani 1.00 1 d . . .
C27 C 0.2189(6) -0.1090(3) 0.3906(4) 0.042(2) Uani 1.00 1 d . . .
C28 C 0.0953(6) -0.1027(3) 0.3876(4) 0.043(2) Uani 1.00 1 d . . .
C29 C -0.1511(5) 0.1868(3) 0.0134(4) 0.032(1) Uani 1.00 1 d . . .
C30 C 0.1923(5) 0.3116(3) 0.1206(4) 0.034(1) Uani 1.00 1 d . . .
C31 C 0.474(5) 0.313(3) 0.104(4) 0.30(2) Uiso 0.50 1 d P . .
H1 H 0.3985(5) 0.0699(3) -0.0647(3) 0.038(2) Uiso 1.00 1 c . . .
H2 H 0.3453(5) 0.1508(3) -0.1829(3) 0.040(2) Uiso 1.00 1 c . . .
H3 H 0.2019(5) 0.2367(3) -0.1672(4) 0.042(2) Uiso 1.00 1 c . . .
H4 H 0.1127(5) 0.2373(3) -0.0398(3) 0.037(2) Uiso 1.00 1 c . . .
H5 H 0.2815(5) -0.0720(3) 0.1204(3) 0.035(2) Uiso 1.00 1 c . . .
H6 H 0.0962(5) -0.1247(3) 0.1469(4) 0.041(2) Uiso 1.00 1 c . . .
H7 H -0.0864(5) -0.0578(3) 0.1441(3) 0.038(2) Uiso 1.00 1 c . . .
H8 H -0.0721(5) 0.0563(3) 0.1303(3) 0.040(2) Uiso 1.00 1 c . . .
H9 H 0.7770(5) 0.0806(3) 0.2075(4) 0.046(2) Uiso 1.00 1 c . . .
H10 H 0.7212(5) 0.0001(3) 0.3047(4) 0.047(2) Uiso 1.00 1 c . . .
H11 H 0.4086(5) 0.0858(3) 0.4363(4) 0.041(2) Uiso 1.00 1 c . . .
H12 H 0.5923(5) 0.1435(3) 0.4191(4) 0.042(2) Uiso 1.00 1 c . . .
H13 H 0.5773(5) 0.2076(3) 0.2811(4) 0.044(2) Uiso 1.00 1 c . . .
H14 H 0.3870(5) 0.2124(3) 0.1719(4) 0.035(2) Uiso 1.00 1 c . . .
H15 H 0.0092(5) 0.1020(3) 0.4349(4) 0.043(2) Uiso 1.00 1 c . . .
H16 H -0.1565(5) 0.1790(3) 0.4201(4) 0.042(2) Uiso 1.00 1 c . . .
H17 H -0.1977(5) 0.2529(3) 0.2913(4) 0.039(2) Uiso 1.00 1 c . . .
H18 H -0.0776(5) 0.2442(2) 0.1824(4) 0.038(2) Uiso 1.00 1 c . . .
H19 H 0.2590(6) -0.1519(3) 0.3967(4) 0.052(2) Uiso 1.00 1 c . . .
H20 H 0.0432(6) -0.1407(3) 0.3915(4) 0.054(2) Uiso 1.00 1 c . . .

loop_
_atom_site_aniso_label
_atom_site_aniso_U_11
_atom_site_aniso_U_22
_atom_site_aniso_U_33
_atom_site_aniso_U_12
_atom_site_aniso_U_13
_atom_site_aniso_U_23
Fe1 0.0211(4) 0.0298(4) 0.0256(4) 0.0011(3) 0.0057(3) -0.0012(3)
S1 0.0266(7) 0.0391(7) 0.0413(8) -0.0012(6) 0.0116(6) 0.0031(6)
S2 0.0284(7) 0.0375(7) 0.0337(7) 0.0045(6) 0.0077(6) 0.0050(5)
S3 0.0372(8) 0.0388(8) 0.0376(7) -0.0000(6) 0.0101(7) 0.0036(6)
S4 0.0353(8) 0.0412(8) 0.0358(7) -0.0089(6) 0.0132(6) -0.0030(6)
S5 0.0263(7) 0.0440(8) 0.0532(9) 0.0031(6) 0.0101(7) 0.0141(7)
S6 0.072(1) 0.0421(9) 0.0437(8) -0.0172(8) 0.0109(9) 0.0010(7)
N1 0.025(2) 0.031(2) 0.023(2) 0.002(2) 0.003(2) -0.002(2)
N2 0.023(2) 0.035(2) 0.021(2) 0.000(2) 0.006(2) -0.001(2)
N3 0.028(2) 0.029(2) 0.031(2) -0.002(2) 0.011(2) -0.003(2)
N4 0.024(2) 0.032(2) 0.026(2) -0.004(2) 0.006(2) -0.002(2)
N5 0.032(2) 0.035(2) 0.034(2) 0.004(2) 0.012(2) -0.002(2)
N6 0.032(2) 0.034(2) 0.029(2) 0.005(2) 0.009(2) 0.000(2)
C1 0.026(3) 0.031(3) 0.025(2) -0.001(2) 0.006(2) -0.002(2)
C2 0.018(2) 0.031(3) 0.029(3) 0.003(2) 0.004(2) -0.001(2)
C3 0.025(3) 0.031(3) 0.028(3) -0.003(2) 0.006(2) -0.003(2)
C4 0.028(3) 0.036(3) 0.032(3) 0.001(2) 0.006(2) -0.003(2)
C5 0.032(3) 0.042(3) 0.026(3) 0.000(2) 0.008(2) 0.000(2)
C6 0.037(3) 0.038(3) 0.031(3) 0.004(2) 0.008(3) 0.008(2)
C7 0.032(3) 0.033(3) 0.028(3) 0.006(2) 0.004(2) 0.002(2)
C8 0.035(3) 0.032(3) 0.023(2) -0.001(2) 0.008(2) -0.004(2)
C9 0.026(3) 0.032(3) 0.030(3) -0.002(2) 0.001(2) -0.003(2)
C10 0.037(3) 0.033(3) 0.032(3) -0.007(2) 0.008(2) -0.003(2)
C11 0.019(2) 0.044(3) 0.031(3) -0.011(2) -0.000(2) -0.004(2)
C12 0.030(3) 0.043(3) 0.026(3) -0.001(2) 0.008(2) -0.001(2)
C13 0.018(3) 0.053(3) 0.044(3) 0.000(2) 0.004(3) -0.010(3)
C14 0.028(3) 0.051(3) 0.039(3) 0.005(3) 0.005(3) 0.001(3)
C15 0.025(3) 0.034(3) 0.027(2) -0.002(2) 0.005(2) -0.001(2)
C16 0.030(3) 0.041(3) 0.031(3) -0.004(2) 0.007(2) -0.004(2)
C17 0.018(2) 0.034(3) 0.026(2) 0.004(2) -0.001(2) -0.003(2)
C18 0.030(3) 0.041(3) 0.032(3) -0.003(2) 0.006(2) -0.002(2)
C19 0.022(3) 0.043(3) 0.040(3) -0.004(2) -0.004(3) -0.009(2)
C20 0.031(3) 0.038(3) 0.040(3) -0.008(2) 0.013(3) -0.007(2)
C21 0.018(2) 0.038(3) 0.031(3) -0.002(2) 0.004(2) -0.004(2)
C22 0.032(3) 0.034(3) 0.028(3) -0.011(2) 0.009(2) -0.010(2)
C23 0.033(3) 0.035(3) 0.039(3) -0.009(2) 0.010(3) -0.006(2)
C24 0.030(3) 0.040(3) 0.036(3) -0.009(2) 0.010(2) -0.008(2)
C25 0.022(3) 0.034(3) 0.041(3) -0.001(2) 0.003(2) -0.008(2)
C26 0.024(3) 0.032(3) 0.040(3) -0.001(2) 0.009(2) -0.003(2)
C27 0.051(4) 0.041(3) 0.039(3) -0.004(3) 0.017(3) 0.000(2)
C28 0.055(4) 0.037(3) 0.044(3) -0.012(3) 0.022(3) -0.003(2)
C29 0.028(3) 0.032(3) 0.037(3) 0.003(2) 0.009(3) 0.005(2)
C30 0.032(3) 0.042(3) 0.027(3) 0.004(2) 0.007(2) -0.004(2)

loop_
_atom_type_symbol
_atom_type_description
_atom_type_scat_dispersion_real
_atom_type_scat_dispersion_imag
_atom_type_scat_source
C C 0.003 0.002
;
International Tables for Crystallography
(1992, Vol. C, Tables 4.2.6.8 and 6.1.1.4)
;
H H 0.000 0.000
;
International Tables for Crystallography
(1992, Vol. C, Table 6.1.1.4)
;
N N 0.006 0.003
;
International Tables for Crystallography
(1992, Vol. C, Tables 4.2.6.8 and 6.1.1.4)
;
S S 0.125 0.123
;
International Tables for Crystallography
(1992, Vol. C, Tables 4.2.6.8 and 6.1.1.4)
;
Fe Fe 0.346 0.844
;
International Tables for Crystallography
(1992, Vol. C, Tables 4.2.6.8 and 6.1.1.4)
;
O O 0.011 0.006
;
International Tables for Crystallography
(1992, Vol. C, Tables 4.2.6.8 and 6.1.1.4)
;

loop_
_geom_angle_atom_site_label_1
_geom_angle_site_symmetry_1
_geom_angle_atom_site_label_2
_geom_angle_site_symmetry_2
_geom_angle_atom_site_label_3
_geom_angle_site_symmetry_3
_geom_angle
_geom_angle_publ_flag
N1 . Fe1 . N2 . 86.16(15) yes
N1 . Fe1 . N3 . 96.25(16) yes
N2 . Fe1 . N3 . 89.80(16) yes
N1 . Fe1 . N4 . 177.50(16) yes
N2 . Fe1 . N4 . 94.65(15) yes
N3 . Fe1 . N4 . 86.13(16) yes
N1 . Fe1 . N5 . 89.72(16) yes
N2 . Fe1 . N5 . 92.04(17) yes
N3 . Fe1 . N5 . 173.86(15) yes
N4 . Fe1 . N5 . 87.88(16) yes
N1 . Fe1 . N6 . 88.24(16) yes
N2 . Fe1 . N6 . 173.99(15) yes
N3 . Fe1 . N6 . 88.66(17) yes
N4 . Fe1 . N6 . 91.04(16) yes
N5 . Fe1 . N6 . 90.09(17) yes
C2 . S1 . C13 . 96.1(2) yes
C2 . S2 . C14 . 95.9(2) yes
C16 . S3 . C27 . 96.1(3) yes
C16 . S4 . C28 . 96.4(3) yes
Fe1 . N1 . C3 . 122.4(3) yes
Fe1 . N1 . C7 . 120.1(3) yes
C3 . N1 . C7 . 117.5(4) yes
Fe1 . N2 . C8 . 122.7(3) yes
Fe1 . N2 . C12 . 120.5(3) yes
C8 . N2 . C12 . 116.6(4) yes
Fe1 . N3 . C17 . 122.7(3) yes
Fe1 . N3 . C21 . 119.7(3) yes
C17 . N3 . C21 . 117.5(4) yes
Fe1 . N4 . C22 . 123.7(3) yes
Fe1 . N4 . C26 . 119.3(3) yes
C22 . N4 . C26 . 117.0(4) yes
Fe1 . N5 . C29 . 164.6(4) yes
Fe1 . N6 . C30 . 156.9(4) yes
C2 . C1 . C3 . 119.2(4) yes
C2 . C1 . C8 . 125.0(4) yes
C3 . C1 . C8 . 115.7(4) yes
S1 . C2 . S2 . 112.4(3) yes
S1 . C2 . C1 . 121.2(4) yes
S2 . C2 . C1 . 126.2(4) yes
N1 . C3 . C1 . 117.4(4) yes
N1 . C3 . C4 . 121.2(4) yes
C1 . C3 . C4 . 121.3(4) yes
C3 . C4 . C5 . 120.8(5) yes
C3 . C4 . H1 . 119.6(6) no
C5 . C4 . H1 . 119.6(6) no
C4 . C5 . C6 . 117.9(4) yes
C4 . C5 . H2 . 121.1(6) no
C6 . C5 . H2 . 121.1(6) no
C5 . C6 . C7 . 119.5(5) yes
C5 . C6 . H3 . 120.3(6) no
C7 . C6 . H3 . 120.3(6) no
N1 . C7 . C6 . 123.0(5) yes
N1 . C7 . H4 . 118.5(6) no
C6 . C7 . H4 . 118.5(6) no
N2 . C8 . C1 . 116.7(4) yes
N2 . C8 . C9 . 122.5(5) yes
C1 . C8 . C9 . 120.7(4) yes
C8 . C9 . C10 . 119.2(5) yes
C8 . C9 . H5 . 120.4(6) no
C10 . C9 . H5 . 120.4(6) no
C9 . C10 . C11 . 118.4(5) yes
C9 . C10 . H6 . 120.8(6) no
C11 . C10 . H6 . 120.8(6) no
C10 . C11 . C12 . 118.7(5) yes
C10 . C11 . H7 . 120.7(6) no
C12 . C11 . H7 . 120.6(6) no
N2 . C12 . C11 . 124.2(5) yes
N2 . C12 . H8 . 117.9(6) no
C11 . C12 . H8 . 117.9(6) no
S1 . C13 . C14 . 116.8(4) yes
S1 . C13 . H9 . 121.6(6) no
C14 . C13 . H9 . 121.6(6) no
S2 . C14 . C13 . 117.7(4) yes
S2 . C14 . H10 . 121.2(6) no
C13 . C14 . H10 . 121.2(7) no
C16 . C15 . C17 . 123.5(4) yes
C16 . C15 . C22 . 121.5(4) yes
C17 . C15 . C22 . 114.7(4) yes
S3 . C16 . S4 . 111.7(3) yes
S3 . C16 . C15 . 124.6(4) yes
S4 . C16 . C15 . 123.7(4) yes
N3 . C17 . C15 . 119.2(4) yes
N3 . C17 . C18 . 120.9(4) yes
C15 . C17 . C18 . 119.8(4) yes
C17 . C18 . C19 . 120.8(5) yes
C17 . C18 . H11 . 119.6(6) no
C19 . C18 . H11 . 119.6(6) no
C18 . C19 . C20 . 117.4(5) yes
C18 . C19 . H12 . 121.3(6) no
C20 . C19 . H12 . 121.3(6) no
C19 . C20 . C21 . 119.3(5) yes
C19 . C20 . H13 . 120.3(6) no
C21 . C20 . H13 . 120.3(6) no
N3 . C21 . C20 . 124.0(5) yes
N3 . C21 . H14 . 118.0(6) no
C20 . C21 . H14 . 118.0(6) no
N4 . C22 . C15 . 118.1(4) yes
N4 . C22 . C23 . 120.5(5) yes
C15 . C22 . C23 . 121.2(5) yes
C22 . C23 . C24 . 121.1(5) yes
C22 . C23 . H15 . 119.4(6) no
C24 . C23 . H15 . 119.4(6) no
C23 . C24 . C25 . 118.3(5) yes
C23 . C24 . H16 . 120.8(6) no
C25 . C24 . H16 . 120.8(6) no
C24 . C25 . C26 . 118.9(5) yes
C24 . C25 . H17 . 120.6(6) no
C26 . C25 . H17 . 120.6(6) no
N4 . C26 . C25 . 124.1(5) yes
N4 . C26 . H18 . 118.0(6) no
C25 . C26 . H18 . 118.0(6) no
S3 . C27 . C28 . 117.8(5) yes
S3 . C27 . H19 . 121.1(6) no
C28 . C27 . H19 . 121.1(7) no
S4 . C28 . C27 . 116.8(4) yes
S4 . C28 . H20 . 121.6(6) no
C27 . C28 . H20 . 121.6(7) no
S5 . C29 . N5 . 178.8(5) yes
S6 . C30 . N6 . 178.7(5) yes

loop_
_geom_bond_atom_site_label_1
_geom_bond_site_symmetry_1
_geom_bond_atom_site_label_2
_geom_bond_site_symmetry_2
_geom_bond_distance
_geom_bond_publ_flag
Fe1 . N1 . 2.007(4) yes
Fe1 . N2 . 1.987(4) yes
Fe1 . N3 . 1.996(4) yes
Fe1 . N4 . 1.992(4) yes
Fe1 . N5 . 1.956(5) yes
Fe1 . N6 . 1.974(4) yes
S1 . C2 . 1.771(5) yes
S1 . C13 . 1.752(6) yes
S2 . C2 . 1.764(5) yes
S2 . C14 . 1.749(6) yes
S3 . C16 . 1.763(5) yes
S3 . C27 . 1.744(6) yes
S4 . C16 . 1.768(5) yes
S4 . C28 . 1.746(6) yes
S5 . C29 . 1.642(6) yes
S6 . C30 . 1.626(6) yes
O1 . C31 . 1.73(5) yes
N1 . C3 . 1.356(6) yes
N1 . C7 . 1.364(6) yes
N2 . C8 . 1.351(6) yes
N2 . C12 . 1.360(6) yes
N3 . C17 . 1.364(6) yes
N3 . C21 . 1.358(6) yes
N4 . C22 . 1.359(6) yes
N4 . C26 . 1.366(6) yes
N5 . C29 . 1.168(6) yes
N6 . C30 . 1.180(6) yes
C1 . C2 . 1.339(7) yes
C1 . C3 . 1.485(7) yes
C1 . C8 . 1.495(6) yes
C3 . C4 . 1.385(6) yes
C4 . C5 . 1.384(7) yes
C4 . H1 . 0.950(7) no
C5 . C6 . 1.380(7) yes
C5 . H2 . 0.950(5) no
C6 . C7 . 1.375(7) yes
C6 . H3 . 0.950(7) no
C7 . H4 . 0.950(7) no
C8 . C9 . 1.384(7) yes
C9 . C10 . 1.395(7) yes
C9 . H5 . 0.950(7) no
C10 . C11 . 1.390(7) yes
C10 . H6 . 0.950(7) no
C11 . C12 . 1.360(7) yes
C11 . H7 . 0.950(7) no
C12 . H8 . 0.950(8) no
C13 . C14 . 1.334(8) yes
C13 . H9 . 0.950(7) no
C14 . H10 . 0.950(7) no
C15 . C16 . 1.357(7) yes
C15 . C17 . 1.478(6) yes
C15 . C22 . 1.476(7) yes
C17 . C18 . 1.394(7) yes
C18 . C19 . 1.387(7) yes
C18 . H11 . 0.950(8) no
C19 . C20 . 1.404(8) yes
C19 . H12 . 0.950(7) no
C20 . C21 . 1.356(7) yes
C20 . H13 . 0.950(7) no
C21 . H14 . 0.950(7) no
C22 . C23 . 1.411(7) yes
C23 . C24 . 1.363(7) yes
C23 . H15 . 0.950(8) no
C24 . C25 . 1.391(7) yes
C24 . H16 . 0.950(5) no
C25 . C26 . 1.368(7) yes
C25 . H17 . 0.950(7) no
C26 . H18 . 0.950(7) no
C27 . C28 . 1.322(8) yes
C27 . H19 . 0.950(8) no
C28 . H20 . 0.950(8) no

loop_
_geom_contact_atom_site_label_1
_geom_contact_site_symmetry_1
_geom_contact_atom_site_label_2
_geom_contact_site_symmetry_2
_geom_contact_distance
_geom_contact_publ_flag
Fe1 . N1 . 2.007(4) yes
Fe1 . N2 . 1.987(4) yes
Fe1 . N3 . 1.996(4) yes
Fe1 . N4 . 1.992(4) yes
Fe1 . N5 . 1.956(5) yes
Fe1 . N6 . 1.974(4) yes
Fe1 . C1 . 3.137(5) yes
Fe1 . C3 . 2.963(5) yes
Fe1 . C7 . 2.937(5) yes
Fe1 . C8 . 2.945(5) yes
Fe1 . C12 . 2.923(5) yes
Fe1 . C15 . 3.187(5) yes
Fe1 . C17 . 2.964(5) yes
Fe1 . C21 . 2.918(5) yes
Fe1 . C22 . 2.970(5) yes
Fe1 . C26 . 2.915(5) yes
Fe1 . C29 . 3.098(6) yes
Fe1 . C30 . 3.094(6) yes
Fe1 . H3 4_555 3.495(5) no
Fe1 . H4 . 2.962(5) no
Fe1 . H8 . 2.954(5) no
Fe1 . H14 . 2.933(5) no
Fe1 . H18 . 2.928(5) no
S1 . S2 . 2.9365(18) yes
S1 . S5 1_655 3.5432(18) yes
S1 . O1 . 3.68(3) yes
S1 . C1 . 2.718(5) yes
S1 . C2 . 1.771(5) yes
S1 . C3 . 2.993(5) yes
S1 . C4 . 3.007(5) yes
S1 . C13 . 1.752(6) yes
S1 . C14 . 2.637(6) yes
S1 . C20 . 3.574(5) yes
S1 . C21 . 3.529(5) yes
S1 . H1 . 2.728(5) no
S1 . H1 2_655 3.253(5) no
S1 . H5 2_655 3.983(5) no
S1 . H8 1_655 3.810(5) no
S1 . H9 . 2.391(6) no
S1 . H10 . 3.534(6) no
S1 . H13 . 3.530(5) no
S1 . H14 . 3.454(5) no
S2 . S3 . 3.5726(18) yes
S2 . S6 3_645 3.896(2) yes
S2 . C1 . 2.773(5) yes
S2 . C2 . 1.764(5) yes
S2 . C4 2_655 3.707(5) yes
S2 . C5 2_655 3.844(5) yes
S2 . C8 . 3.245(5) yes
S2 . C9 . 3.211(5) yes
S2 . C13 . 2.647(6) yes
S2 . C14 . 1.749(6) yes
S2 . C17 . 3.885(5) yes
S2 . C18 . 3.765(5) yes
S2 . C19 . 3.869(5) yes
S2 . H1 2_655 2.986(5) no
S2 . H2 2_655 3.287(5) no
S2 . H5 . 2.745(5) no
S2 . H9 . 3.543(5) no
S2 . H10 . 2.383(6) no
S3 . S4 . 2.922(2) yes
S3 . O1 3_645 3.94(3) yes
S3 . C9 . 3.722(5) yes
S3 . C10 . 3.860(5) yes
S3 . C15 . 2.769(5) yes
S3 . C16 . 1.763(5) yes
S3 . C17 . 3.181(5) yes
S3 . C18 . 3.133(5) yes
S3 . C27 . 1.744(6) yes
S3 . C28 . 2.635(6) yes
S3 . C31 3_645 3.79(5) yes
S3 . H5 . 3.895(5) no
S3 . H11 . 2.701(5) no
S3 . H11 2_656 3.686(6) no
S3 . H12 2_656 3.576(6) no
S3 . H19 . 2.379(6) no
S3 . H20 . 3.531(6) no
S4 . S6 3_545 3.689(2) yes
S4 . C10 . 3.907(5) yes
S4 . C11 . 3.443(5) yes
S4 . C12 . 3.699(5) yes
S4 . C15 . 2.762(5) yes
S4 . C16 . 1.768(5) yes
S4 . C22 . 3.121(5) yes
S4 . C23 . 3.077(5) yes
S4 . C27 . 2.622(6) yes
S4 . C28 . 1.746(6) yes
S4 . H7 . 3.433(5) no
S4 . H8 . 3.856(5) no
S4 . H9 1_455 3.817(6) no
S4 . H10 1_455 3.285(6) no
S4 . H15 . 2.639(5) no
S4 . H15 2_556 3.348(6) no
S4 . H19 . 3.519(6) no
S4 . H20 . 2.385(6) no
S5 . O1 1_455 3.14(2) yes
S5 . N5 . 2.810(5) yes
S5 . C9 2_555 3.694(5) yes
S5 . C10 2_555 3.920(5) yes
S5 . C19 4_454 3.629(5) yes
S5 . C20 4_454 3.643(5) yes
S5 . C24 4_554 3.596(5) yes
S5 . C25 4_554 3.714(5) yes
S5 . C29 . 1.642(6) yes
S5 . H5 2_555 3.002(5) no
S5 . H6 2_555 3.478(5) no
S5 . H12 4_454 3.211(5) no
S5 . H13 4_454 3.230(5) no
S5 . H16 4_554 2.930(5) no
S5 . H17 4_554 3.161(5) no
S5 . H18 . 3.579(5) no
S5 . H19 3_555 3.430(6) no
S6 . N6 . 2.806(5) yes
S6 . C14 3_655 3.483(6) yes
S6 . C15 4_554 3.892(5) yes
S6 . C16 4_554 3.904(5) yes
S6 . C18 4_554 3.899(5) yes
S6 . C23 4_554 3.665(6) yes
S6 . C28 3_555 3.780(6) yes
S6 . C30 . 1.626(6) yes
S6 . C31 . 2.76(5) yes
S6 . H2 4_555 3.276(5) no
S6 . H4 . 3.614(5) no
S6 . H10 3_655 2.748(6) no
S6 . H11 4_554 3.270(5) no
S6 . H14 . 3.770(5) no
S6 . H15 4_554 3.058(6) no
S6 . H20 3_555 3.226(6) no
O1 . C20 . 3.31(3) yes
O1 . C21 . 3.48(3) yes
O1 . C25 1_655 3.28(3) yes
O1 . C26 1_655 3.58(3) yes
O1 . C27 3_655 3.03(3) yes
O1 . C29 1_655 3.81(3) yes
O1 . C31 . 1.73(5) yes
O1 . H12 4_554 3.60(3) no
O1 . H13 . 2.60(3) no
O1 . H14 . 2.91(3) no
O1 . H17 1_655 2.64(3) no
O1 . H18 1_655 3.21(3) no
O1 . H19 3_655 2.15(3) no
N1 . N2 . 2.727(5) yes
N1 . N3 . 2.980(6) yes
N1 . N4 . 3.998(5) yes
N1 . N5 . 2.795(6) yes
N1 . N6 . 2.771(5) yes
N1 . C1 . 2.428(6) yes
N1 . C2 . 3.503(6) yes
N1 . C3 . 1.356(6) yes
N1 . C4 . 2.388(6) yes
N1 . C5 . 2.798(6) yes
N1 . C6 . 2.406(6) yes
N1 . C7 . 1.364(6) yes
N1 . C8 . 2.986(6) yes
N1 . C10 2_555 3.919(7) yes
N1 . C11 2_555 3.699(6) yes
N1 . C12 . 3.910(6) yes
N1 . C21 . 3.187(6) yes
N1 . C29 . 3.837(6) yes
N1 . C30 . 3.380(6) yes
N1 . H1 . 3.237(6) no
N1 . H2 . 3.748(6) no
N1 . H3 . 3.255(6) no
N1 . H4 . 2.000(6) no
N1 . H6 2_555 3.683(7) no
N1 . H7 2_555 3.228(6) no
N1 . H14 . 2.750(6) no
N2 . N3 . 2.811(6) yes
N2 . N4 . 2.925(5) yes
N2 . N5 . 2.837(6) yes
N2 . N6 . 3.955(6) yes
N2 . C1 . 2.424(6) yes
N2 . C2 . 3.591(6) yes
N2 . C3 . 2.913(6) yes
N2 . C7 . 3.912(6) yes
N2 . C8 . 1.351(6) yes
N2 . C9 . 2.399(6) yes
N2 . C10 . 2.794(7) yes
N2 . C10 2_555 3.992(6) yes
N2 . C11 . 2.404(6) yes
N2 . C11 2_555 3.798(6) yes
N2 . C12 . 1.360(6) yes
N2 . C15 . 2.949(6) yes
N2 . C16 . 3.489(6) yes
N2 . C17 . 3.180(6) yes
N2 . C21 . 3.906(6) yes
N2 . C22 . 3.250(6) yes
N2 . C29 . 3.809(7) yes
N2 . H5 . 3.248(6) no
N2 . H6 . 3.742(7) no
N2 . H7 . 3.253(6) no
N2 . H7 2_555 3.905(6) no
N2 . H8 . 1.991(6) no
N3 . N4 . 2.723(5) yes
N3 . N5 . 3.946(6) yes
N3 . N6 . 2.774(6) yes
N3 . C1 . 2.901(6) yes
N3 . C2 . 3.348(6) yes
N3 . C3 . 3.321(6) yes
N3 . C6 4_555 3.740(6) yes
N3 . C8 . 3.100(6) yes
N3 . C12 . 3.908(6) yes
N3 . C15 . 2.451(6) yes
N3 . C16 . 3.607(6) yes
N3 . C17 . 1.364(6) yes
N3 . C18 . 2.399(7) yes
N3 . C19 . 2.805(7) yes
N3 . C20 . 2.397(7) yes
N3 . C21 . 1.358(6) yes
N3 . C22 . 2.962(6) yes
N3 . C26 . 3.902(6) yes
N3 . C30 . 3.612(7) yes
N3 . H3 4_555 2.902(6) no
N3 . H11 . 3.249(7) no
N3 . H12 . 3.755(7) no
N3 . H13 . 3.244(7) no
N3 . H14 . 1.990(6) no
N4 . N5 . 2.740(6) yes
N4 . N6 . 2.830(6) yes
N4 . C6 4_555 3.633(6) yes
N4 . C12 . 3.136(6) yes
N4 . C15 . 2.432(6) yes
N4 . C16 . 3.590(7) yes
N4 . C17 . 2.912(6) yes
N4 . C21 . 3.905(6) yes
N4 . C22 . 1.359(6) yes
N4 . C23 . 2.405(6) yes
N4 . C24 . 2.806(6) yes
N4 . C25 . 2.415(6) yes
N4 . C26 . 1.366(6) yes
N4 . C29 . 3.458(7) yes
N4 . C30 . 3.946(7) yes
N4 . H3 4_555 2.770(7) no
N4 . H4 4_555 3.712(6) no
N4 . H8 . 2.798(6) no
N4 . H9 1_455 3.192(7) no
N4 . H15 . 3.254(6) no
N4 . H16 . 3.756(6) no
N4 . H17 . 3.263(6) no
N4 . H18 . 1.996(6) no
N5 . N6 . 2.781(6) yes
N5 . C3 . 3.939(6) yes
N5 . C7 . 3.026(6) yes
N5 . C9 2_555 3.723(6) yes
N5 . C10 2_555 3.281(6) yes
N5 . C11 2_555 3.989(6) yes
N5 . C12 . 3.107(7) yes
N5 . C22 . 3.944(6) yes
N5 . C24 4_554 3.876(6) yes
N5 . C26 . 2.909(6) yes
N5 . C29 . 1.168(6) yes
N5 . C30 . 3.719(7) yes
N5 . H4 . 2.673(6) no
N5 . H5 2_555 3.704(7) no
N5 . H6 2_555 2.959(6) no
N5 . H8 . 2.686(6) no
N5 . H9 1_455 3.858(7) no
N5 . H16 4_554 3.538(6) no
N5 . H18 . 2.532(6) no
N5 . H20 3_555 3.803(7) no
N6 . C3 . 3.966(6) yes
N6 . C5 4_555 3.860(7) yes
N6 . C6 4_555 3.538(6) yes
N6 . C7 . 2.981(6) yes
N6 . C17 . 3.919(6) yes
N6 . C21 . 2.997(6) yes
N6 . C22 . 3.985(6) yes
N6 . C26 . 3.075(6) yes
N6 . C28 3_555 3.752(7) yes
N6 . C29 . 3.619(7) yes
N6 . C30 . 1.180(6) yes
N6 . C31 . 3.79(5) yes
N6 . H2 4_555 3.450(7) no
N6 . H3 4_555 2.798(6) no
N6 . H4 . 2.602(6) no
N6 . H14 . 2.648(6) no
N6 . H18 . 2.694(6) no
N6 . H20 3_555 2.824(7) no
C1 . C2 . 1.339(7) yes
C1 . C3 . 1.485(7) yes
C1 . C4 . 2.502(7) yes
C1 . C5 . 3.775(7) yes
C1 . C7 . 3.676(7) yes
C1 . C8 . 1.495(6) yes
C1 . C9 . 2.502(7) yes
C1 . C10 . 3.775(7) yes
C1 . C12 . 3.660(7) yes
C1 . C13 . 3.900(7) yes
C1 . C14 . 3.906(8) yes
C1 . C17 . 3.529(6) yes
C1 . C20 . 3.985(7) yes
C1 . C21 . 3.190(7) yes
C1 . H1 . 2.662(6) no
C1 . H5 . 2.670(7) no
C1 . H7 2_555 3.805(7) no
C1 . H14 . 3.299(7) no
C2 . C3 . 2.437(7) yes
C2 . C4 . 3.038(7) yes
C2 . C8 . 2.514(7) yes
C2 . C9 . 3.092(7) yes
C2 . C13 . 2.620(7) yes
C2 . C14 . 2.607(8) yes
C2 . C17 . 3.751(6) yes
C2 . C20 . 3.603(7) yes
C2 . C21 . 3.267(7) yes
C2 . H1 . 2.870(7) no
C2 . H1 2_655 3.110(7) no
C2 . H5 . 2.882(7) no
C2 . H9 . 3.540(7) no
C2 . H10 . 3.525(8) no
C2 . H14 . 3.492(7) no
C3 . C4 . 1.385(6) yes
C3 . C5 . 2.408(7) yes
C3 . C6 . 2.739(7) yes
C3 . C7 . 2.325(7) yes
C3 . C8 . 2.522(6) yes
C3 . C9 . 3.664(7) yes
C3 . C11 2_555 3.632(7) yes
C3 . C21 . 3.371(7) yes
C3 . H1 . 2.029(7) no
C3 . H2 . 3.269(7) no
C3 . H3 . 3.689(7) no
C3 . H4 . 3.181(7) no
C3 . H5 . 3.917(7) no
C3 . H7 2_555 3.012(7) no
C3 . H14 . 3.057(7) no
C4 . C5 . 1.384(7) yes
C4 . C6 . 2.368(7) yes
C4 . C7 . 2.704(7) yes
C4 . C8 . 3.626(7) yes
C4 . C11 2_555 3.736(7) yes
C4 . C13 2_655 3.879(7) yes
C4 . C14 2_655 3.721(7) yes
C4 . H1 . 0.950(7) no
C4 . H2 . 2.043(7) no
C4 . H3 . 3.234(7) no
C4 . H4 . 3.654(7) no
C4 . H7 2_555 2.882(7) no
C4 . H14 . 3.959(7) no
C5 . C6 . 1.380(7) yes
C5 . C7 . 2.379(7) yes
C5 . C11 2_555 3.940(7) yes
C5 . C14 2_655 3.859(7) yes
C5 . C30 4_554 3.667(7) yes
C5 . H1 . 2.029(7) no
C5 . H2 . 0.950(5) no
C5 . H3 . 2.031(7) no
C5 . H4 . 3.229(7) no
C5 . H7 2_555 3.020(7) no
C5 . H10 2_655 3.952(7) no
C6 . C7 . 1.375(7) yes
C6 . C11 2_555 3.995(7) yes
C6 . C17 4_554 3.858(7) yes
C6 . C21 4_554 3.897(7) yes
C6 . C22 4_554 3.834(7) yes
C6 . C26 4_554 3.689(7) yes
C6 . C30 4_554 3.764(7) yes
C6 . H1 . 3.229(7) no
C6 . H2 . 2.039(7) no
C6 . H3 . 0.950(7) no
C6 . H4 . 2.010(7) no
C6 . H6 2_555 3.716(7) no
C6 . H7 2_555 3.227(7) no
C6 . H18 4_554 3.949(8) no
C7 . C10 2_555 3.848(7) yes
C7 . C11 2_555 3.844(7) yes
C7 . C23 4_554 3.857(7) yes
C7 . C24 4_554 3.805(7) yes
C7 . C25 4_554 3.856(7) yes
C7 . C26 4_554 3.984(7) yes
C7 . C29 . 3.793(7) yes
C7 . C30 . 3.218(7) yes
C7 . H1 . 3.654(7) no
C7 . H2 . 3.244(7) no
C7 . H3 . 2.027(7) no
C7 . H4 . 0.950(7) no
C7 . H6 2_555 3.325(7) no
C7 . H7 2_555 3.287(7) no
C7 . H14 . 3.458(7) no
C8 . C9 . 1.384(7) yes
C8 . C10 . 2.397(7) yes
C8 . C11 . 2.733(7) yes
C8 . C11 2_555 3.881(7) yes
C8 . C12 . 2.307(7) yes
C8 . C12 2_555 3.956(7) yes
C8 . C15 . 3.443(6) yes
C8 . C16 . 3.706(6) yes
C8 . C17 . 3.372(6) yes
C8 . C21 . 3.923(7) yes
C8 . H1 . 3.830(7) no
C8 . H5 . 2.036(7) no
C8 . H6 . 3.260(7) no
C8 . H7 . 3.682(7) no
C8 . H7 2_555 3.821(7) no
C8 . H8 . 3.161(7) no
C8 . H8 2_555 3.922(7) no
C9 . C10 . 1.395(7) yes
C9 . C11 . 2.392(7) yes
C9 . C12 . 2.708(7) yes
C9 . C12 2_555 3.916(7) yes
C9 . C16 . 3.804(7) yes
C9 . C29 2_555 3.429(7) yes
C9 . H5 . 0.950(7) no
C9 . H6 . 2.051(7) no
C9 . H7 . 3.258(7) no
C9 . H8 . 3.657(7) no
C9 . H8 2_555 3.701(7) no
C10 . C11 . 1.390(7) yes
C10 . C12 . 2.366(8) yes
C10 . C12 2_555 3.973(7) yes
C10 . C16 . 3.700(7) yes
C10 . C27 . 3.700(8) yes
C10 . C28 . 3.729(7) yes
C10 . C29 2_555 3.267(7) yes
C10 . H4 2_555 3.973(7) no
C10 . H5 . 2.047(7) no
C10 . H6 . 0.950(7) no
C10 . H7 . 2.045(7) no
C10 . H8 . 3.217(8) no
C10 . H8 2_555 3.930(7) no
C10 . H17 3_545 3.620(7) no
C11 . C12 . 1.360(7) yes
C11 . C12 2_555 4.000(7) yes
C11 . C15 . 3.842(7) yes
C11 . C16 . 3.551(7) yes
C11 . C28 . 3.806(8) yes
C11 . H5 . 3.256(7) no
C11 . H6 . 2.046(7) no
C11 . H7 . 0.950(7) no
C11 . H8 . 1.991(7) no
C11 . H9 1_455 3.612(7) no
C12 . C13 1_455 3.730(7) yes
C12 . C15 . 3.225(7) yes
C12 . C16 . 3.438(7) yes
C12 . C17 . 3.978(7) yes
C12 . C22 . 3.262(7) yes
C12 . C29 . 3.754(7) yes
C12 . H5 . 3.658(7) no
C12 . H6 . 3.230(8) no
C12 . H7 . 2.017(7) no
C12 . H8 . 0.950(8) no
C12 . H9 1_455 3.071(7) no
C13 . C14 . 1.334(8) yes
C13 . C19 . 3.943(7) yes
C13 . C20 . 3.626(7) yes
C13 . C23 1_655 3.926(7) yes
C13 . C24 1_655 3.743(8) yes
C13 . C25 1_655 3.773(7) yes
C13 . C26 1_655 3.959(7) yes
C13 . H1 2_655 3.285(7) no
C13 . H7 1_655 3.586(7) no
C13 . H8 1_655 2.920(7) no
C13 . H9 . 0.950(7) no
C13 . H10 . 1.998(8) no
C13 . H13 . 3.486(7) no
C14 . C19 . 3.696(7) yes
C14 . C20 . 3.835(7) yes
C14 . H1 2_655 3.179(7) no
C14 . H2 2_655 3.469(8) no
C14 . H7 1_655 3.757(7) no
C14 . H8 1_655 3.812(7) no
C14 . H9 . 2.003(7) no
C14 . H10 . 0.950(7) no
C14 . H12 . 3.738(8) no
C14 . H13 . 3.962(8) no
C15 . C16 . 1.357(7) yes
C15 . C17 . 1.478(6) yes
C15 . C18 . 2.485(7) yes
C15 . C19 . 3.765(7) yes
C15 . C21 . 3.684(7) yes
C15 . C22 . 1.476(7) yes
C15 . C23 . 2.515(7) yes
C15 . C24 . 3.766(7) yes
C15 . C26 . 3.670(7) yes
C15 . C27 . 3.926(7) yes
C15 . C28 . 3.933(7) yes
C15 . H3 4_555 3.610(7) no
C15 . H8 . 3.476(7) no
C15 . H11 . 2.639(7) no
C15 . H15 . 2.681(7) no
C16 . C17 . 2.498(7) yes
C16 . C18 . 3.068(7) yes
C16 . C22 . 2.473(8) yes
C16 . C23 . 3.055(7) yes
C16 . C27 . 2.608(8) yes
C16 . C28 . 2.619(8) yes
C16 . H7 . 3.986(7) no
C16 . H8 . 3.825(7) no
C16 . H11 . 2.852(7) no
C16 . H15 . 2.835(7) no
C16 . H19 . 3.525(8) no
C16 . H20 . 3.538(8) no
C17 . C18 . 1.394(7) yes
C17 . C19 . 2.418(7) yes
C17 . C20 . 2.748(7) yes
C17 . C21 . 2.327(7) yes
C17 . C22 . 2.488(7) yes
C17 . C23 . 3.643(7) yes
C17 . H3 4_555 3.132(7) no
C17 . H11 . 2.038(7) no
C17 . H12 . 3.282(7) no
C17 . H13 . 3.698(7) no
C17 . H14 . 3.181(7) no
C17 . H15 . 3.891(7) no
C18 . C19 . 1.387(7) yes
C18 . C20 . 2.385(7) yes
C18 . C21 . 2.708(7) yes
C18 . C22 . 3.602(7) yes
C18 . C31 4_555 3.52(6) yes
C18 . H3 4_555 3.693(8) no
C18 . H11 . 0.950(8) no
C18 . H12 . 2.048(7) no
C18 . H13 . 3.251(7) no
C18 . H14 . 3.658(7) no
C19 . C20 . 1.404(8) yes
C19 . C21 . 2.383(8) yes
C19 . C31 4_555 3.65(5) yes
C19 . H10 . 3.924(8) no
C19 . H11 . 2.031(7) no
C19 . H12 . 0.950(7) no
C19 . H13 . 2.055(7) no
C19 . H14 . 3.234(8) no
C19 . H16 1_655 3.496(7) no
C19 . H19 2_656 3.689(8) no
C20 . C21 . 1.356(7) yes
C20 . C25 1_655 3.937(7) yes
C20 . C31 . 3.73(5) yes
C20 . H2 4_555 3.776(7) no
C20 . H3 4_555 3.802(7) no
C20 . H9 . 3.996(7) no
C20 . H11 . 3.249(7) no
C20 . H12 . 2.064(8) no
C20 . H13 . 0.950(7) no
C20 . H14 . 1.988(8) no
C20 . H16 1_655 3.680(8) no
C20 . H17 1_655 3.474(7) no
C21 . C30 . 3.418(8) yes
C21 . C31 . 3.35(5) yes
C21 . H2 4_555 3.599(7) no
C21 . H3 4_555 3.250(7) no
C21 . H11 . 3.658(7) no
C21 . H12 . 3.247(8) no
C21 . H13 . 2.011(7) no
C21 . H14 . 0.950(7) no
C22 . C23 . 1.411(7) yes
C22 . C24 . 2.416(7) yes
C22 . C25 . 2.753(7) yes
C22 . C26 . 2.324(7) yes
C22 . H3 4_555 3.090(7) no
C22 . H4 4_555 3.422(7) no
C22 . H8 . 3.089(7) no
C22 . H9 1_455 3.217(7) no
C22 . H11 . 3.820(7) no
C22 . H15 . 2.052(7) no
C22 . H16 . 3.279(7) no
C22 . H17 . 3.702(7) no
C22 . H18 . 3.178(7) no
C23 . C24 . 1.363(7) yes
C23 . C25 . 2.365(8) yes
C23 . C26 . 2.698(8) yes
C23 . C28 2_556 3.766(7) yes
C23 . C30 4_555 3.839(8) yes
C23 . H3 4_555 3.667(7) no
C23 . H4 4_555 3.031(7) no
C23 . H8 . 3.921(7) no
C23 . H9 1_455 3.177(8) no
C23 . H10 1_455 3.854(7) no
C23 . H15 . 0.950(8) no
C23 . H16 . 2.022(7) no
C23 . H17 . 3.229(8) no
C23 . H18 . 3.647(8) no
C23 . H20 2_556 3.445(7) no
C24 . C25 . 1.391(7) yes
C24 . C26 . 2.375(7) yes
C24 . C28 2_556 3.784(8) yes
C24 . C29 4_555 3.501(7) yes
C24 . H3 4_555 3.918(7) no
C24 . H4 4_555 2.945(7) no
C24 . H6 3_555 3.969(7) no
C24 . H9 1_455 3.136(7) no
C24 . H10 1_455 3.989(7) no
C24 . H12 1_455 3.505(7) no
C24 . H13 1_455 3.393(8) no
C24 . H15 . 2.009(8) no
C24 . H16 . 0.950(5) no
C24 . H17 . 2.045(7) no
C24 . H18 . 3.226(7) no
C24 . H20 2_556 3.434(8) no
C25 . C26 . 1.368(7) yes
C25 . C29 4_555 3.728(7) yes
C25 . H3 4_555 3.605(7) no
C25 . H4 4_555 3.217(7) no
C25 . H6 3_555 3.198(7) no
C25 . H9 1_455 3.132(7) no
C25 . H13 1_455 3.078(7) no
C25 . H15 . 3.226(8) no
C25 . H16 . 2.048(7) no
C25 . H17 . 0.950(7) no
C25 . H18 . 1.998(7) no
C25 . H19 3_555 3.846(8) no
C26 . C29 . 3.211(8) yes
C26 . H3 4_555 3.014(7) no
C26 . H4 4_555 3.554(7) no
C26 . H6 3_555 3.729(7) no
C26 . H8 . 3.477(7) no
C26 . H9 1_455 3.149(7) no
C26 . H15 . 3.647(8) no
C26 . H16 . 3.240(7) no
C26 . H17 . 2.024(7) no
C26 . H18 . 0.950(7) no
C26 . H19 3_555 3.662(8) no
C26 . H20 3_555 3.463(7) no
C27 . C28 . 1.322(8) yes
C27 . C31 3_645 3.62(5) yes
C27 . H6 . 3.540(8) no
C27 . H12 2_656 3.124(8) no
C27 . H15 2_556 3.960(7) no
C27 . H16 2_556 3.333(7) no
C27 . H17 3_545 3.813(8) no
C27 . H18 3_545 3.349(8) no
C27 . H19 . 0.950(8) no
C27 . H20 . 1.992(8) no
C28 . C30 3_545 3.504(8) yes
C28 . H6 . 3.584(7) no
C28 . H7 . 3.766(8) no
C28 . H12 2_656 3.935(8) no
C28 . H15 2_556 3.091(7) no
C28 . H16 2_556 3.150(8) no
C28 . H18 3_545 3.208(7) no
C28 . H19 . 1.987(8) no
C28 . H20 . 0.950(8) no
C29 . H4 . 3.272(7) no
C29 . H5 2_555 3.125(7) no
C29 . H6 2_555 2.856(7) no
C29 . H8 . 3.122(7) no
C29 . H9 1_455 3.790(7) no
C29 . H16 4_554 2.999(7) no
C29 . H17 4_554 3.417(7) no
C29 . H18 . 2.687(7) no
C29 . H19 3_555 3.761(7) no
C29 . H20 3_555 3.785(8) no
C30 . C31 . 3.09(5) yes
C30 . H2 4_555 3.066(7) no
C30 . H3 4_555 3.257(7) no
C30 . H4 . 2.752(7) no
C30 . H10 3_655 3.957(8) no
C30 . H14 . 2.844(7) no
C30 . H15 4_554 3.430(7) no
C30 . H18 . 3.506(7) no
C30 . H20 3_555 2.666(8) no
C31 . H2 4_555 3.80(5) no
C31 . H11 4_554 3.14(6) no
C31 . H12 4_554 3.39(5) no
C31 . H13 . 3.33(6) no
C31 . H14 . 2.52(5) no
C31 . H19 3_655 2.95(5) no

loop_
_geom_torsion_atom_site_label_1
_geom_torsion_site_symmetry_1
_geom_torsion_atom_site_label_2
_geom_torsion_site_symmetry_2
_geom_torsion_atom_site_label_3
_geom_torsion_site_symmetry_3
_geom_torsion_atom_site_label_4
_geom_torsion_site_symmetry_4
_geom_torsion
_geom_torsion_publ_flag
N2 . Fe1 . N1 . C3 . -39.4(4) yes
N2 . Fe1 . N1 . C7 . 137.4(4) yes
N3 . Fe1 . N1 . C3 . 50.0(4) yes
N3 . Fe1 . N1 . C7 . -133.2(4) yes
N5 . Fe1 . N1 . C3 . -131.4(4) yes
N5 . Fe1 . N1 . C7 . 45.4(4) yes
N6 . Fe1 . N1 . C3 . 138.5(4) yes
N6 . Fe1 . N1 . C7 . -44.7(4) yes
N1 . Fe1 . N2 . C8 . 47.8(4) yes
N1 . Fe1 . N2 . C12 . -137.2(4) yes
N3 . Fe1 . N2 . C8 . -48.4(4) yes
N3 . Fe1 . N2 . C12 . 126.5(4) yes
N4 . Fe1 . N2 . C8 . -134.5(4) yes
N4 . Fe1 . N2 . C12 . 40.4(4) yes
N5 . Fe1 . N2 . C8 . 137.4(4) yes
N5 . Fe1 . N2 . C12 . -47.6(4) yes
N1 . Fe1 . N3 . C17 . -141.6(4) yes
N1 . Fe1 . N3 . C21 . 41.1(4) yes
N2 . Fe1 . N3 . C17 . -55.5(4) yes
N2 . Fe1 . N3 . C21 . 127.3(4) yes
N4 . Fe1 . N3 . C17 . 39.1(4) yes
N4 . Fe1 . N3 . C21 . -138.1(4) yes
N6 . Fe1 . N3 . C17 . 130.3(4) yes
N6 . Fe1 . N3 . C21 . -46.9(4) yes
N2 . Fe1 . N4 . C22 . 46.4(4) yes
N2 . Fe1 . N4 . C26 . -133.6(4) yes
N3 . Fe1 . N4 . C22 . -43.1(4) yes
N3 . Fe1 . N4 . C26 . 136.9(4) yes
N5 . Fe1 . N4 . C22 . 138.3(4) yes
N5 . Fe1 . N4 . C26 . -41.7(4) yes
N6 . Fe1 . N4 . C22 . -131.7(4) yes
N6 . Fe1 . N4 . C26 . 48.3(4) yes
N1 . Fe1 . N5 . C29 . -158.4(2) yes
N2 . Fe1 . N5 . C29 . 115.4(2) yes
N4 . Fe1 . N5 . C29 . 20.9(2) yes
N6 . Fe1 . N5 . C29 . -70.2(2) yes
N1 . Fe1 . N6 . C30 . -13.4(1) yes
N3 . Fe1 . N6 . C30 . 82.9(1) yes
N4 . Fe1 . N6 . C30 . 169.0(1) yes
N5 . Fe1 . N6 . C30 . -103.1(1) yes
C13 . S1 . C2 . S2 . -10.3(4) yes
C13 . S1 . C2 . C1 . 164.2(4) yes
C2 . S1 . C13 . C14 . 5.5(5) yes
C14 . S2 . C2 . S1 . 10.9(4) yes
C14 . S2 . C2 . C1 . -163.2(5) yes
C2 . S2 . C14 . C13 . -7.7(6) yes
C27 . S3 . C16 . S4 . 10.9(4) yes
C27 . S3 . C16 . C15 . -166.5(5) yes
C16 . S3 . C27 . C28 . -7.1(6) yes
C28 . S4 . C16 . S3 . -10.9(4) yes
C28 . S4 . C16 . C15 . 166.5(5) yes
C16 . S4 . C28 . C27 . 6.7(6) yes
Fe1 . N1 . C3 . C1 . -1.1(5) yes
Fe1 . N1 . C3 . C4 . 176.4(3) yes
C7 . N1 . C3 . C1 . -177.9(5) yes
C7 . N1 . C3 . C4 . -0.4(8) yes
Fe1 . N1 . C7 . C6 . -178.6(4) yes
C3 . N1 . C7 . C6 . -1.7(8) yes
Fe1 . N2 . C8 . C1 . -14.3(5) yes
Fe1 . N2 . C8 . C9 . 169.0(4) yes
C12 . N2 . C8 . C1 . 170.6(5) yes
C12 . N2 . C8 . C9 . -6.1(8) yes
Fe1 . N2 . C12 . C11 . -169.5(4) yes
C8 . N2 . C12 . C11 . 5.7(8) yes
Fe1 . N3 . C17 . C15 . -1.9(5) yes
Fe1 . N3 . C17 . C18 . -178.1(3) yes
C21 . N3 . C17 . C15 . 175.4(5) yes
C21 . N3 . C17 . C18 . -0.8(7) yes
Fe1 . N3 . C21 . C20 . 178.7(4) yes
C17 . N3 . C21 . C20 . 1.3(8) yes
Fe1 . N4 . C22 . C15 . 8.5(5) yes
Fe1 . N4 . C22 . C23 . -176.7(3) yes
C26 . N4 . C22 . C15 . -171.5(5) yes
C26 . N4 . C22 . C23 . 3.3(8) yes
Fe1 . N4 . C26 . C25 . 176.6(4) yes
C22 . N4 . C26 . C25 . -3.4(8) yes
C3 . C1 . C2 . S1 . 5.7(7) yes
C3 . C1 . C2 . S2 . 179.3(4) yes
C8 . C1 . C2 . S1 . -178.3(4) yes
C8 . C1 . C2 . S2 . -4.7(8) yes
C2 . C1 . C3 . N1 . -130.5(5) yes
C2 . C1 . C3 . C4 . 52.0(7) yes
C8 . C1 . C3 . N1 . 53.1(6) yes
C8 . C1 . C3 . C4 . -124.4(5) yes
C2 . C1 . C8 . N2 . 139.1(5) yes
C2 . C1 . C8 . C9 . -44.1(7) yes
C3 . C1 . C8 . N2 . -44.7(6) yes
C3 . C1 . C8 . C9 . 132.0(5) yes
N1 . C3 . C4 . C5 . 1.8(7) yes
C1 . C3 . C4 . C5 . 179.2(5) yes
C3 . C4 . C5 . C6 . -1.0(7) yes
C4 . C5 . C6 . C7 . -1.0(8) yes
C5 . C6 . C7 . N1 . 2.4(8) yes
N2 . C8 . C9 . C10 . 1.8(7) yes
C1 . C8 . C9 . C10 . -174.8(5) yes
C8 . C9 . C10 . C11 . 3.2(7) yes
C9 . C10 . C11 . C12 . -3.7(7) yes
C10 . C11 . C12 . N2 . -0.9(8) yes
S1 . C13 . C14 . S2 . 1.5(5) yes
C17 . C15 . C16 . S3 . -2.5(7) yes
C17 . C15 . C16 . S4 . -179.6(4) yes
C22 . C15 . C16 . S3 . -176.0(4) yes
C22 . C15 . C16 . S4 . 6.8(7) yes
C16 . C15 . C17 . N3 . 136.3(5) yes
C16 . C15 . C17 . C18 . -47.4(7) yes
C22 . C15 . C17 . N3 . -49.7(6) yes
C22 . C15 . C17 . C18 . 126.6(5) yes
C16 . C15 . C22 . N4 . -140.0(5) yes
C16 . C15 . C22 . C23 . 45.2(7) yes
C17 . C15 . C22 . N4 . 45.9(6) yes
C17 . C15 . C22 . C23 . -128.8(5) yes
N3 . C17 . C18 . C19 . 0.2(7) yes
C15 . C17 . C18 . C19 . -176.0(5) yes
C17 . C18 . C19 . C20 . 0.0(8) yes
C18 . C19 . C20 . C21 . 0.3(8) yes
C19 . C20 . C21 . N3 . -1.1(8) yes
N4 . C22 . C23 . C24 . -1.1(7) yes
C15 . C22 . C23 . C24 . 173.6(5) yes
C22 . C23 . C24 . C25 . -1.3(8) yes
C23 . C24 . C25 . C26 . 1.3(8) yes
C24 . C25 . C26 . N4 . 1.1(8) yes
S3 . C27 . C28 . S4 . 0.3(5) yes
